data_7000634
loop_
_publ_author_name
'Das, Madhab C.'
'Ghosh, Sujit K.'
'Sa\~nudo, E. Carolina'
'Bharadwaj, Parimal K.'

_publ_section_title
;
 Coordination polymers with pyridine-2,4,6-tricarboxylic acid and
 alkaline-earth/lanthanide/transition metals: synthesis and X-ray
 structures
;
_journal_issue 9
_journal_name_full 'Dalton Transactions'
_journal_page_first 1644
_journal_page_last 1658
_journal_paper_doi 10.1039/b814066a
_journal_year 2009
_chemical_formula_sum 'C8 H10 Dy N O10'
_chemical_formula_weight 442.67
_chemical_name_systematic
;
?
;
_space_group_IT_number 14
_symmetry_cell_setting monoclinic
_symmetry_space_group_name_Hall '-P 2ybc'
_symmetry_space_group_name_H-M 'P 1 21/c 1'
_atom_sites_solution_hydrogens geom
_atom_sites_solution_primary direct
_atom_sites_solution_secondary difmap
_audit_creation_method SHELXL-97
_cell_angle_alpha 90.00
_cell_angle_beta 96.142(7)
_cell_angle_gamma 90.00
_cell_formula_units_Z 4
_cell_length_a 11.822(6)
_cell_length_b 7.240(5)
_cell_length_c 13.466(4)
_cell_measurement_temperature 100(1)
_cell_measurement_theta_max 28.3
_cell_measurement_theta_min 3.2
_cell_volume 1146.0(10)
_computing_cell_refinement 'SAINT 6.45 ( Bruker, 2003)'
_computing_data_collection 'SMART 5.628 (Bruker, 2003)'
_computing_data_reduction 'SAINT 6.45 (Bruker, 2003)'
_computing_molecular_graphics 'Diamond 2.1e'
_computing_structure_refinement 'SHELXL-97 (Sheldrick, 1997)'
_computing_structure_solution SIR-97
_diffrn_ambient_temperature 100(1)
_diffrn_measured_fraction_theta_full 0.987
_diffrn_measured_fraction_theta_max 0.987
_diffrn_measurement_device_type 'Bruker SMART APEX'
_diffrn_measurement_method /w-scans
_diffrn_radiation_monochromator graphite
_diffrn_radiation_source 'fine-focus sealed tube'
_diffrn_radiation_type MoK\a
_diffrn_radiation_wavelength 0.71069
_diffrn_reflns_av_R_equivalents 0.0288
_diffrn_reflns_av_sigmaI/netI 0.0366
_diffrn_reflns_limit_h_max 15
_diffrn_reflns_limit_h_min -12
_diffrn_reflns_limit_k_max 9
_diffrn_reflns_limit_k_min -7
_diffrn_reflns_limit_l_max 16
_diffrn_reflns_limit_l_min -17
_diffrn_reflns_number 7154
_diffrn_reflns_theta_full 28.32
_diffrn_reflns_theta_max 28.32
_diffrn_reflns_theta_min 3.04
_exptl_absorpt_coefficient_mu 6.577
_exptl_absorpt_correction_T_max 0.5058
_exptl_absorpt_correction_T_min 0.4387
_exptl_absorpt_correction_type empirical
_exptl_absorpt_process_details 'SADABS 2.10 (Bruker 2003)'
_exptl_crystal_colour colorless
_exptl_crystal_density_diffrn 2.566
_exptl_crystal_density_method 'not measured'
_exptl_crystal_description 'rectangular parallelopipeds'
_exptl_crystal_F_000 844
_exptl_crystal_size_max 0.15
_exptl_crystal_size_mid 0.13
_exptl_crystal_size_min 0.12
_refine_diff_density_max 0.701
_refine_diff_density_min -0.453
_refine_diff_density_rms 0.593
_refine_ls_extinction_method none
_refine_ls_goodness_of_fit_ref 1.115
_refine_ls_hydrogen_treatment mixed
_refine_ls_matrix_type full
_refine_ls_number_parameters 177
_refine_ls_number_reflns 2788
_refine_ls_number_restraints 9
_refine_ls_restrained_S_all 1.119
_refine_ls_R_factor_all 0.0604
_refine_ls_R_factor_gt 0.0396
_refine_ls_shift/su_max 0.001
_refine_ls_shift/su_mean 0.000
_refine_ls_structure_factor_coef Fsqd
_refine_ls_weighting_details 'calc w=1/[\s^2^(Fo^2^)+(0.0489P)^2^+4.3966P] where P=(Fo^2^+2Fc^2^)/3'
_refine_ls_weighting_scheme calc
_refine_ls_wR_factor_gt 0.0838
_refine_ls_wR_factor_ref 0.1472
_reflns_number_gt 2319
_reflns_number_total 2788
_reflns_threshold_expression >2sigma(I)
_cod_data_source_file b814066a.txt
_cod_data_source_block complex10
_cod_depositor_comments
;
The following automatic conversions were performed:
'_symmetry_cell_setting' value 'Monoclinic' changed to 'monoclinic'
according to '/home/saulius/struct/CIF-dictionaries/cif_core.dic'
dictionary named 'cif_core.dic' version 2.4.1 from 2010-06-29.

Automatic conversion script
Id: cif_fix_enum 1527 2010-12-29 10:47:43Z saulius 
;
_cod_original_sg_symbol_H-M P21/c
_cod_database_code 7000634

loop_
_symmetry_equiv_pos_as_xyz
'x, y, z'
'-x, y+1/2, -z+1/2'
'-x, -y, -z'
'x, -y-1/2, z-1/2'

loop_
_atom_site_label
_atom_site_type_symbol
_atom_site_fract_x
_atom_site_fract_y
_atom_site_fract_z
_atom_site_U_iso_or_equiv
_atom_site_adp_type
_atom_site_occupancy
_atom_site_symmetry_multiplicity
_atom_site_calc_flag
_atom_site_refinement_flags
_atom_site_disorder_assembly
_atom_site_disorder_group
Dy1 Dy 0.78394(4) 0.21528(7) 0.70526(4) 0.01278(18) Uani 1 1 d . . .
OW1 O 0.8764(8) 0.3706(14) 0.8524(7) 0.0182(18) Uani 1 1 d D . .
O3 O 0.9686(9) 0.0724(14) 0.7471(7) 0.018(4) Uani 1 1 d . . .
O5 O 0.7504(7) -0.3882(13) 1.1512(6) 0.0156(17) Uani 1 1 d . . .
O2 O 0.5059(7) 0.0303(13) 0.8818(6) 0.0194(17) Uani 1 1 d . . .
C6 C 0.5973(12) 0.060(2) 0.8472(10) 0.023(4) Uani 1 1 d D . .
OW2 O 0.6955(7) 0.5186(14) 0.7224(7) 0.0139(18) Uani 1 1 d D . .
O4 O 1.0906(7) -0.0853(11) 0.8560(5) 0.0162(15) Uani 1 1 d . . .
O1 O 0.6111(8) 0.1668(13) 0.7727(6) 0.018 Uani 1 1 d . . .
C8 C 0.9919(9) -0.0222(17) 0.8258(8) 0.019(2) Uani 1 1 d . . .
N1 N 0.7973(13) 0.007(2) 0.8514(10) 0.022(6) Uani 1 1 d . . .
OW4 O 0.6367(8) 0.2441(14) 0.5678(7) 0.0195(19) Uani 1 1 d D . .
C7 C 0.7997(13) -0.406(2) 1.0737(10) 0.021(4) Uani 1 1 d . . .
C2 C 0.7032(10) -0.1562(19) 0.9718(8) 0.015(2) Uani 1 1 d . . .
H2 H 0.6378 -0.1754 1.0031 0.018 Uiso 1 1 calc R . .
OW3 O 0.5789(9) 0.4847(14) 0.9113(7) 0.022(2) Uani 1 1 d D . .
C1 C 0.7042(10) -0.0318(16) 0.8943(9) 0.015(2) Uani 1 1 d D . .
C5 C 0.8935(16) -0.078(2) 0.8818(12) 0.035(6) Uani 1 1 d . . .
C4 C 0.9017(10) -0.2091(17) 0.9565(8) 0.014(2) Uani 1 1 d . . .
H4 H 0.9705 -0.2675 0.9762 0.017 Uiso 1 1 calc R . .
C3 C 0.8036(10) -0.2524(17) 1.0019(9) 0.013(2) Uani 1 1 d . . .
O6 O 0.8457(7) -0.5599(11) 1.0527(6) 0.0189(16) Uani 1 1 d . . .
H2W1 H 0.866(16) 0.39(3) 0.910(5) 0.04(5) Uiso 1 1 d D . .
H1W1 H 0.924(8) 0.450(13) 0.845(9) 0.00(3) Uiso 1 1 d D . .
H1W4 H 0.586(9) 0.321(16) 0.567(12) 0.03(5) Uiso 1 1 d D . .
H2W4 H 0.614(12) 0.168(17) 0.525(10) 0.03(5) Uiso 1 1 d D . .
H2W2 H 0.634(8) 0.53(3) 0.689(13) 0.05(6) Uiso 1 1 d D . .
H1W2 H 0.722(16) 0.610(17) 0.697(14) 0.04(6) Uiso 1 1 d D . .
H2W3 H 0.517(5) 0.49(2) 0.878(8) 0.00(3) Uiso 1 1 d D . .
H1W3 H 0.615(10) 0.49(2) 0.863(6) 0.04(3) Uiso 1 1 d D . .

loop_
_atom_site_aniso_label
_atom_site_aniso_U_11
_atom_site_aniso_U_22
_atom_site_aniso_U_33
_atom_site_aniso_U_23
_atom_site_aniso_U_13
_atom_site_aniso_U_12
Dy1 0.0184(3) 0.0109(3) 0.0097(3) 0.00026(19) 0.00240(18) 0.0001(2)
OW1 0.016(4) 0.022(5) 0.017(4) 0.001(4) 0.005(3) -0.006(4)
O3 0.021(4) 0.015(4) 0.021(4) 0.006(3) 0.004(3) 0.003(3)
O5 0.018(4) 0.018(5) 0.011(4) -0.005(3) 0.004(3) -0.007(3)
O2 0.028(4) 0.018(5) 0.012(4) 0.004(3) 0.002(3) -0.004(3)
C6 0.034(5) 0.021(5) 0.015(5) 0.006(4) 0.003(4) 0.002(4)
OW2 0.010(4) 0.013(5) 0.018(4) 0.005(4) 0.002(3) -0.004(4)
O4 0.023(4) 0.015(4) 0.011(3) 0.003(3) 0.002(3) -0.004(3)
O1 0.022(6) 0.019(6) 0.015(6) 0.008(5) 0.006(5) -0.001(5)
C8 0.031(5) 0.014(5) 0.011(5) 0.008(4) -0.002(4) -0.001(4)
N1 0.032(4) 0.022(4) 0.011(4) 0.006(3) 0.004(3) 0.003(3)
OW4 0.012(4) 0.023(5) 0.022(5) -0.006(4) -0.001(3) 0.002(4)
C7 0.031(5) 0.022(5) 0.011(5) 0.004(4) 0.003(4) 0.002(4)
C2 0.012(5) 0.025(6) 0.008(5) -0.006(5) 0.001(4) 0.000(5)
OW3 0.027(5) 0.023(5) 0.017(4) -0.003(4) 0.002(4) 0.004(4)
C1 0.013(5) 0.011(5) 0.021(6) 0.000(5) -0.004(4) -0.006(4)
C5 0.047(6) 0.035(6) 0.023(6) 0.006(5) 0.005(5) 0.003(5)
C4 0.016(5) 0.016(6) 0.010(5) -0.009(4) 0.005(4) -0.002(5)
C3 0.009(5) 0.017(6) 0.015(5) -0.002(4) 0.006(4) 0.000(4)
O6 0.027(4) 0.019(4) 0.012(4) -0.002(3) 0.005(3) 0.002(3)

loop_
_atom_type_symbol
_atom_type_description
_atom_type_scat_dispersion_real
_atom_type_scat_dispersion_imag
_atom_type_scat_source
C C 0.0033 0.0016 'International Tables Vol C Tables 4.2.6.8 and 6.1.1.4'
H H 0.0000 0.0000 'International Tables Vol C Tables 4.2.6.8 and 6.1.1.4'
N N 0.0061 0.0033 'International Tables Vol C Tables 4.2.6.8 and 6.1.1.4'
O O 0.0106 0.0060 'International Tables Vol C Tables 4.2.6.8 and 6.1.1.4'
Dy Dy -0.1892 4.4098 'International Tables Vol C Tables 4.2.6.8 and 6.1.1.4'

loop_
_geom_angle_atom_site_label_1
_geom_angle_atom_site_label_2
_geom_angle_atom_site_label_3
_geom_angle
_geom_angle_site_symmetry_1
_geom_angle_site_symmetry_3
_geom_angle_publ_flag
O4 Dy1 O1 149.2(3) 2_756 . ?
O4 Dy1 OW4 96.4(3) 2_756 . ?
O1 Dy1 OW4 73.9(3) . . ?
O4 Dy1 O3 75.6(3) 2_756 . ?
O1 Dy1 O3 130.1(3) . . ?
OW4 Dy1 O3 140.6(3) . . ?
O4 Dy1 OW1 75.5(3) 2_756 . ?
O1 Dy1 OW1 95.0(3) . . ?
OW4 Dy1 OW1 144.1(3) . . ?
O3 Dy1 OW1 72.1(3) . . ?
O4 Dy1 OW2 76.6(3) 2_756 . ?
O1 Dy1 OW2 72.6(3) . . ?
OW4 Dy1 OW2 73.4(3) . . ?
O3 Dy1 OW2 137.8(3) . . ?
OW1 Dy1 OW2 70.7(3) . . ?
O4 Dy1 N1 133.2(4) 2_756 . ?
O1 Dy1 N1 65.5(4) . . ?
OW4 Dy1 N1 130.1(4) . . ?
O3 Dy1 N1 64.9(4) . . ?
OW1 Dy1 N1 69.5(4) . . ?
OW2 Dy1 N1 117.6(4) . . ?
O4 Dy1 O5 125.7(3) 2_756 4 ?
O1 Dy1 O5 81.6(3) . 4 ?
OW4 Dy1 O5 77.2(3) . 4 ?
O3 Dy1 O5 77.0(3) . 4 ?
OW1 Dy1 O5 136.0(3) . 4 ?
OW2 Dy1 O5 145.1(3) . 4 ?
N1 Dy1 O5 69.3(4) . 4 ?
O4 Dy1 O6 74.5(3) 2_756 4 ?
O1 Dy1 O6 126.0(3) . 4 ?
OW4 Dy1 O6 70.2(3) . 4 ?
O3 Dy1 O6 70.6(3) . 4 ?
OW1 Dy1 O6 136.6(3) . 4 ?
OW2 Dy1 O6 129.8(3) . 4 ?
N1 Dy1 O6 112.2(4) . 4 ?
O5 Dy1 O6 52.4(3) 4 4 ?
O4 Dy1 C7 100.5(4) 2_756 4 ?
O1 Dy1 C7 103.8(4) . 4 ?
OW4 Dy1 C7 71.5(4) . 4 ?
O3 Dy1 C7 72.3(4) . 4 ?
OW1 Dy1 C7 144.0(4) . 4 ?
OW2 Dy1 C7 144.2(4) . 4 ?
N1 Dy1 C7 90.7(5) . 4 ?
O5 Dy1 C7 25.9(3) 4 4 ?
O6 Dy1 C7 26.5(3) 4 4 ?
Dy1 OW1 H2W1 140(10) . . ?
Dy1 OW1 H1W1 118(9) . . ?
H2W1 OW1 H1W1 99(10) . . ?
C8 O3 Dy1 122.3(8) . . ?
C7 O5 Dy1 94.0(8) . 4_556 ?
O2 C6 O1 125.9(12) . . ?
O2 C6 C1 119.2(11) . . ?
O1 C6 C1 114.9(12) . . ?
Dy1 OW2 H2W2 113(10) . . ?
Dy1 OW2 H1W2 120(10) . . ?
H2W2 OW2 H1W2 93(10) . . ?
C8 O4 Dy1 135.8(7) . 2_746 ?
C6 O1 Dy1 125.3(8) . . ?
O3 C8 O4 124.7(11) . . ?
O3 C8 C5 116.9(11) . . ?
O4 C8 C5 118.2(11) . . ?
C5 N1 C1 119.8(14) . . ?
C5 N1 Dy1 120.7(11) . . ?
C1 N1 Dy1 119.3(10) . . ?
Dy1 OW4 H1W4 123(10) . . ?
Dy1 OW4 H2W4 129(10) . . ?
H1W4 OW4 H2W4 105(14) . . ?
O5 C7 O6 121.3(12) . . ?
O5 C7 C3 121.0(13) . . ?
O6 C7 C3 117.7(12) . . ?
O5 C7 Dy1 60.1(7) . 4_556 ?
O6 C7 Dy1 61.2(7) . 4_556 ?
C3 C7 Dy1 176.9(10) . 4_556 ?
C1 C2 C3 118.0(11) . . ?
C1 C2 H2 121.0 . . ?
C3 C2 H2 121.0 . . ?
H2W3 OW3 H1W3 94(10) . . ?
N1 C1 C2 122.8(11) . . ?
N1 C1 C6 114.9(12) . . ?
C2 C1 C6 122.2(11) . . ?
N1 C5 C4 122.5(16) . . ?
N1 C5 C8 114.1(13) . . ?
C4 C5 C8 123.4(14) . . ?
C5 C4 C3 118.3(13) . . ?
C5 C4 H4 120.8 . . ?
C3 C4 H4 120.8 . . ?
C2 C3 C4 118.5(11) . . ?
C2 C3 C7 118.7(11) . . ?
C4 C3 C7 122.6(12) . . ?
C7 O6 Dy1 92.3(8) . 4_556 ?

loop_
_geom_bond_atom_site_label_1
_geom_bond_atom_site_label_2
_geom_bond_distance
_geom_bond_site_symmetry_2
_geom_bond_publ_flag
Dy1 O4 2.286(8) 2_756 ?
Dy1 O1 2.349(9) . ?
Dy1 OW4 2.410(9) . ?
Dy1 O3 2.427(10) . ?
Dy1 OW1 2.434(9) . ?
Dy1 OW2 2.453(10) . ?
Dy1 N1 2.472(14) . ?
Dy1 O5 2.496(9) 4 ?
Dy1 O6 2.518(8) 4 ?
Dy1 C7 2.872(14) 4 ?
OW1 H2W1 0.81(9) . ?
OW1 H1W1 0.82(10) . ?
O3 C8 1.267(15) . ?
O5 C7 1.256(16) . ?
O5 Dy1 2.496(9) 4_556 ?
O2 C6 1.241(16) . ?
C6 O1 1.288(15) . ?
C6 C1 1.508(14) . ?
OW2 H2W2 0.82(15) . ?
OW2 H1W2 0.82(11) . ?
O4 C8 1.277(14) . ?
O4 Dy1 2.286(8) 2_746 ?
C8 C5 1.51(2) . ?
N1 C5 1.32(2) . ?
N1 C1 1.326(19) . ?
OW4 H1W4 0.82(11) . ?
OW4 H2W4 0.82(12) . ?
C7 O6 1.283(17) . ?
C7 C3 1.479(18) . ?
C7 Dy1 2.872(14) 4_556 ?
C2 C1 1.379(17) . ?
C2 C3 1.398(17) . ?
C2 H2 0.9300 . ?
OW3 H2W3 0.82(8) . ?
OW3 H1W3 0.82(10) . ?
C5 C4 1.38(2) . ?
C4 C3 1.403(16) . ?
C4 H4 0.9300 . ?
O6 Dy1 2.518(8) 4_556 ?

loop_
_geom_torsion_atom_site_label_1
_geom_torsion_atom_site_label_2
_geom_torsion_atom_site_label_3
_geom_torsion_atom_site_label_4
_geom_torsion
_geom_torsion_site_symmetry_1
_geom_torsion_site_symmetry_2
_geom_torsion_site_symmetry_3
_geom_torsion_site_symmetry_4
_geom_torsion_publ_flag
O4 Dy1 O3 C8 146.8(10) 2_756 . . . ?
O1 Dy1 O3 C8 -13.6(11) . . . . ?
OW4 Dy1 O3 C8 -130.8(9) . . . . ?
OW1 Dy1 O3 C8 67.7(9) . . . . ?
OW2 Dy1 O3 C8 96.7(10) . . . . ?
N1 Dy1 O3 C8 -7.5(9) . . . . ?
O5 Dy1 O3 C8 -80.5(10) 4 . . . ?
O6 Dy1 O3 C8 -134.9(10) 4 . . . ?
C7 Dy1 O3 C8 -106.9(10) 4 . . . ?
O2 C6 O1 Dy1 -178.1(10) . . . . ?
C1 C6 O1 Dy1 2.2(17) . . . . ?
O4 Dy1 O1 C6 -136.4(10) 2_756 . . . ?
OW4 Dy1 O1 C6 148.4(11) . . . . ?
O3 Dy1 O1 C6 4.4(13) . . . . ?
OW1 Dy1 O1 C6 -66.4(11) . . . . ?
OW2 Dy1 O1 C6 -134.3(11) . . . . ?
N1 Dy1 O1 C6 -1.7(11) . . . . ?
O5 Dy1 O1 C6 69.4(11) 4 . . . ?
O6 Dy1 O1 C6 98.7(11) 4 . . . ?
C7 Dy1 O1 C6 82.7(11) 4 . . . ?
Dy1 O3 C8 O4 -173.0(8) . . . . ?
Dy1 O3 C8 C5 12.7(16) . . . . ?
Dy1 O4 C8 O3 -61.3(17) 2_746 . . . ?
Dy1 O4 C8 C5 112.9(12) 2_746 . . . ?
O4 Dy1 N1 C5 -34.6(16) 2_756 . . . ?
O1 Dy1 N1 C5 175.5(15) . . . . ?
OW4 Dy1 N1 C5 136.8(12) . . . . ?
O3 Dy1 N1 C5 0.6(13) . . . . ?
OW1 Dy1 N1 C5 -78.7(13) . . . . ?
OW2 Dy1 N1 C5 -132.1(13) . . . . ?
O5 Dy1 N1 C5 85.5(14) 4 . . . ?
O6 Dy1 N1 C5 54.6(14) 4 . . . ?
C7 Dy1 N1 C5 70.6(14) 4 . . . ?
O4 Dy1 N1 C1 150.9(10) 2_756 . . . ?
O1 Dy1 N1 C1 0.9(10) . . . . ?
OW4 Dy1 N1 C1 -37.8(14) . . . . ?
O3 Dy1 N1 C1 -174.0(13) . . . . ?
OW1 Dy1 N1 C1 106.8(12) . . . . ?
OW2 Dy1 N1 C1 53.3(13) . . . . ?
O5 Dy1 N1 C1 -89.1(12) 4 . . . ?
O6 Dy1 N1 C1 -120.0(11) 4 . . . ?
C7 Dy1 N1 C1 -104.0(12) 4 . . . ?
Dy1 O5 C7 O6 -1.4(14) 4_556 . . . ?
Dy1 O5 C7 C3 176.7(12) 4_556 . . . ?
C5 N1 C1 C2 1(2) . . . . ?
Dy1 N1 C1 C2 175.6(9) . . . . ?
C5 N1 C1 C6 -174.8(14) . . . . ?
Dy1 N1 C1 C6 -0.2(16) . . . . ?
C3 C2 C1 N1 -3.7(19) . . . . ?
C3 C2 C1 C6 171.8(12) . . . . ?
O2 C6 C1 N1 179.1(13) . . . . ?
O1 C6 C1 N1 -1.1(18) . . . . ?
O2 C6 C1 C2 3(2) . . . . ?
O1 C6 C1 C2 -177.0(12) . . . . ?
C1 N1 C5 C4 1(3) . . . . ?
Dy1 N1 C5 C4 -173.3(11) . . . . ?
C1 N1 C5 C8 179.3(13) . . . . ?
Dy1 N1 C5 C8 5(2) . . . . ?
O3 C8 C5 N1 -11(2) . . . . ?
O4 C8 C5 N1 174.1(13) . . . . ?
O3 C8 C5 C4 166.9(14) . . . . ?
O4 C8 C5 C4 -8(2) . . . . ?
N1 C5 C4 C3 -1(2) . . . . ?
C8 C5 C4 C3 -178.5(13) . . . . ?
C1 C2 C3 C4 4.1(17) . . . . ?
C1 C2 C3 C7 -170.7(12) . . . . ?
C5 C4 C3 C2 -2.1(18) . . . . ?
C5 C4 C3 C7 172.5(13) . . . . ?
O5 C7 C3 C2 -47.0(19) . . . . ?
O6 C7 C3 C2 131.2(13) . . . . ?
O5 C7 C3 C4 138.4(13) . . . . ?
O6 C7 C3 C4 -43.4(19) . . . . ?
O5 C7 O6 Dy1 1.4(14) . . . 4_556 ?
C3 C7 O6 Dy1 -176.7(11) . . . 4_556 ?
